data_7006109
loop_
_publ_author_name
'Clarke, Deborah A.'
'Miller, Philip W.'
'Long, Nicholas J.'
'White, Andrew J. P.'

_publ_section_title
;
 Steric control over the formation of cis and trans bis-chelated
 palladium(II) complexes using a new series of flexible N,P
 pyridyl-phosphine ligands.
;
_journal_issue 40
_journal_name_full 'Dalton transactions (Cambridge, England : 2003)'
_journal_page_first 4556
_journal_page_last 4564
_journal_paper_doi 10.1039/b709032c
_journal_year 2007
_chemical_formula_moiety 'C19 H34 B N2 P'
_chemical_formula_sum 'C19 H34 B N2 P'
_chemical_formula_weight 332.26
_chemical_name_systematic
;
?
;
_space_group_IT_number 14
_symmetry_cell_setting monoclinic
_symmetry_space_group_name_Hall '-P 2yn'
_symmetry_space_group_name_H-M 'P 1 21/n 1'
_atom_sites_solution_hydrogens geom
_atom_sites_solution_primary direct
_atom_sites_solution_secondary difmap
_audit_creation_method SHELXL-97
_cell_angle_alpha 90.00
_cell_angle_beta 90.817(7)
_cell_angle_gamma 90.00
_cell_formula_units_Z 4
_cell_length_a 13.6292(13)
_cell_length_b 9.5466(7)
_cell_length_c 15.4193(11)
_cell_measurement_temperature 173(2)
_cell_measurement_theta_max 70.3384
_cell_measurement_theta_min 2.8637
_cell_volume 2006.0(3)
_computing_cell_refinement 'CrysAlis RED, Oxford Diffraction Ltd'
_computing_data_collection 'CrysAlis CCD, Oxford Diffraction Ltd'
_computing_data_reduction 'CrysAlis RED, Oxford Diffraction Ltd'
_computing_molecular_graphics 'Bruker SHELXTL'
_computing_publication_material 'Bruker SHELXTL'
_computing_structure_refinement 'SHELXL-97 (Sheldrick, 1997)'
_computing_structure_solution 'SHELXS-97 (Sheldrick, 1990)'
_diffrn_ambient_temperature 173(2)
_diffrn_detector_area_resol_mean 8.2556
_diffrn_measured_fraction_theta_full 0.966
_diffrn_measured_fraction_theta_max 0.966
_diffrn_measurement_device_type 'OD Xcalibur PX Ultra'
_diffrn_measurement_method 'omega scans'
_diffrn_radiation_monochromator graphite
_diffrn_radiation_source 'Enhance Ultra (Cu) X-ray Source'
_diffrn_radiation_type CuK\a
_diffrn_radiation_wavelength 1.54248
_diffrn_reflns_av_R_equivalents 0.0206
_diffrn_reflns_av_sigmaI/netI 0.0224
_diffrn_reflns_limit_h_max 16
_diffrn_reflns_limit_h_min -14
_diffrn_reflns_limit_k_max 9
_diffrn_reflns_limit_k_min -11
_diffrn_reflns_limit_l_max 18
_diffrn_reflns_limit_l_min -12
_diffrn_reflns_number 9718
_diffrn_reflns_theta_full 70.50
_diffrn_reflns_theta_max 70.50
_diffrn_reflns_theta_min 5.45
_exptl_absorpt_coefficient_mu 1.196
_exptl_absorpt_correction_T_max 0.86992
_exptl_absorpt_correction_T_min 0.78556
_exptl_absorpt_correction_type 'numeric analytical'
_exptl_absorpt_process_details
;
CrysAlis RED, Oxford Diffraction Ltd.,
Version 1.171.27p5 beta (release 01-04-2005 CrysAlis171 .NET)
(compiled Apr 1 2005,17:53:34)
Analytical numeric absorption correction using a multifaceted crystal
model based on expressions derived by R.C. Clark & J.S. Reid.
;
_exptl_crystal_colour Colourless
_exptl_crystal_density_diffrn 1.100
_exptl_crystal_density_method 'not measured'
_exptl_crystal_description 'prismatic needles'
_exptl_crystal_F_000 728
_exptl_crystal_size_max 0.26
_exptl_crystal_size_mid 0.15
_exptl_crystal_size_min 0.14
_refine_diff_density_max 0.269
_refine_diff_density_min -0.295
_refine_diff_density_rms 0.041
_refine_ls_extinction_method none
_refine_ls_goodness_of_fit_ref 1.164
_refine_ls_hydrogen_treatment constr
_refine_ls_matrix_type full
_refine_ls_number_parameters 221
_refine_ls_number_reflns 3706
_refine_ls_number_restraints 3
_refine_ls_restrained_S_all 1.164
_refine_ls_R_factor_all 0.0468
_refine_ls_R_factor_gt 0.0393
_refine_ls_shift/su_max 0.000
_refine_ls_shift/su_mean 0.000
_refine_ls_structure_factor_coef Fsqd
_refine_ls_weighting_details 'calc w=1/[\s^2^(Fo^2^)+(0.0729P)^2^+0.0000P] where P=(Fo^2^+2Fc^2^)/3'
_refine_ls_weighting_scheme calc
_refine_ls_wR_factor_gt 0.1129
_refine_ls_wR_factor_ref 0.1173
_reflns_number_gt 3060
_reflns_number_total 3706
_reflns_threshold_expression >2sigma(I)
_cod_data_source_file b709032c.txt
_cod_data_source_block Compound_1
_cod_depositor_comments
;
The following automatic conversions were performed:
'_symmetry_cell_setting' value 'Monoclinic' changed to 'monoclinic'
according to '/home/saulius/struct/CIF-dictionaries/cif_core.dic'
dictionary named 'cif_core.dic' version 2.4.1 from 2010-06-29.

Automatic conversion script
Id: cif_fix_enum 1527 2010-12-29 10:47:43Z saulius 
;
_cod_original_sg_symbol_H-M P2(1)/n
_cod_database_code 7006109

loop_
_symmetry_equiv_pos_as_xyz
'x, y, z'
'-x+1/2, y+1/2, -z+1/2'
'-x, -y, -z'
'x-1/2, -y-1/2, z-1/2'

loop_
_atom_site_label
_atom_site_type_symbol
_atom_site_fract_x
_atom_site_fract_y
_atom_site_fract_z
_atom_site_U_iso_or_equiv
_atom_site_adp_type
_atom_site_occupancy
_atom_site_symmetry_multiplicity
_atom_site_calc_flag
_atom_site_refinement_flags
_atom_site_disorder_assembly
_atom_site_disorder_group
B B 0.14105(15) -0.0608(3) 0.67107(14) 0.0461(5) Uani 1 1 d D . .
H0A H 0.1416(15) -0.1732(5) 0.6867(13) 0.074(6) Uiso 1 1 d D . .
H0B H 0.2034(9) 0.0026(17) 0.6944(13) 0.069(7) Uiso 1 1 d D . .
H0C H 0.1281(14) -0.042(2) 0.6015(3) 0.065(6) Uiso 1 1 d D . .
P P 0.02929(3) 0.01565(4) 0.72925(2) 0.02790(14) Uani 1 1 d . . .
C1 C 0.04252(12) 0.01069(16) 0.84876(9) 0.0337(4) Uani 1 1 d . . .
H1D H 0.1069 0.0515 0.8654 0.040 Uiso 1 1 calc R . .
H1E H -0.0091 0.0702 0.8743 0.040 Uiso 1 1 calc R . .
N2 N 0.03573(10) -0.12884(14) 0.88555(8) 0.0385(3) Uani 1 1 d . . .
C3 C -0.04696(12) -0.16814(17) 0.92957(9) 0.0365(4) Uani 1 1 d . . .
N4 N -0.12278(10) -0.07827(16) 0.92731(8) 0.0423(3) Uani 1 1 d . . .
C5 C -0.20556(14) -0.1152(2) 0.96789(11) 0.0544(5) Uani 1 1 d . . .
H5A H -0.2590 -0.0513 0.9658 0.065 Uiso 1 1 calc R . .
C6 C -0.21845(17) -0.2378(2) 1.01181(12) 0.0624(6) Uani 1 1 d . . .
H6A H -0.2786 -0.2591 1.0393 0.075 Uiso 1 1 calc R . .
C7 C -0.14068(19) -0.3290(2) 1.01458(11) 0.0645(6) Uani 1 1 d . . .
H7A H -0.1468 -0.4154 1.0446 0.077 Uiso 1 1 calc R . .
C8 C -0.05302(16) -0.29676(19) 0.97396(11) 0.0515(5) Uani 1 1 d . . .
H8A H 0.0011 -0.3595 0.9761 0.062 Uiso 1 1 calc R . .
C9 C 0.12553(14) -0.2104(2) 0.89158(12) 0.0576(5) Uani 1 1 d . . .
H9A H 0.1497 -0.2105 0.9517 0.086 Uiso 1 1 calc R . .
H9B H 0.1752 -0.1688 0.8541 0.086 Uiso 1 1 calc R . .
H9C H 0.1123 -0.3068 0.8730 0.086 Uiso 1 1 calc R . .
C10 C -0.08562(10) -0.07808(15) 0.70531(9) 0.0289(3) Uani 1 1 d . . .
H10A H -0.0867 -0.1593 0.7462 0.035 Uiso 1 1 calc R . .
C11 C -0.17964(11) 0.00425(16) 0.72233(10) 0.0317(3) Uani 1 1 d . . .
H11A H -0.1774 0.0424 0.7820 0.038 Uiso 1 1 calc R . .
H11B H -0.1844 0.0840 0.6815 0.038 Uiso 1 1 calc R . .
C12 C -0.26961(12) -0.08955(19) 0.71119(11) 0.0421(4) Uani 1 1 d . . .
H12A H -0.2683 -0.1629 0.7566 0.051 Uiso 1 1 calc R . .
H12B H -0.3296 -0.0328 0.7190 0.051 Uiso 1 1 calc R . .
C13 C -0.27352(13) -0.15892(19) 0.62218(11) 0.0456(4) Uani 1 1 d . . .
H13A H -0.3293 -0.2252 0.6196 0.055 Uiso 1 1 calc R . .
H13B H -0.2846 -0.0865 0.5771 0.055 Uiso 1 1 calc R . .
C14 C -0.17914(13) -0.23701(18) 0.60357(10) 0.0449(4) Uani 1 1 d . . .
H14A H -0.1821 -0.2745 0.5437 0.054 Uiso 1 1 calc R . .
H14B H -0.1726 -0.3172 0.6439 0.054 Uiso 1 1 calc R . .
C15 C -0.08916(12) -0.14223(17) 0.61352(9) 0.0375(4) Uani 1 1 d . . .
H15A H -0.0923 -0.0665 0.5697 0.045 Uiso 1 1 calc R . .
H15B H -0.0288 -0.1974 0.6037 0.045 Uiso 1 1 calc R . .
C16 C 0.01063(10) 0.20252(16) 0.70839(9) 0.0296(3) Uani 1 1 d . . .
H16A H -0.0505 0.2314 0.7387 0.035 Uiso 1 1 calc R . .
C17 C -0.00462(13) 0.23263(17) 0.61160(10) 0.0411(4) Uani 1 1 d . . .
H17A H 0.0538 0.2013 0.5794 0.049 Uiso 1 1 calc R . .
H17B H -0.0620 0.1792 0.5896 0.049 Uiso 1 1 calc R . .
C18 C -0.02125(15) 0.38857(19) 0.59580(12) 0.0533(5) Uani 1 1 d . . .
H18A H -0.0829 0.4178 0.6237 0.064 Uiso 1 1 calc R . .
H18B H -0.0283 0.4058 0.5327 0.064 Uiso 1 1 calc R . .
C19 C 0.06387(15) 0.47603(19) 0.63216(13) 0.0536(5) Uani 1 1 d . . .
H19A H 0.1247 0.4529 0.6009 0.064 Uiso 1 1 calc R . .
H19B H 0.0498 0.5768 0.6233 0.064 Uiso 1 1 calc R . .
C20 C 0.07855(14) 0.44686(19) 0.72830(12) 0.0470(4) Uani 1 1 d . . .
H20A H 0.0200 0.4785 0.7601 0.056 Uiso 1 1 calc R . .
H20B H 0.1358 0.5007 0.7503 0.056 Uiso 1 1 calc R . .
C21 C 0.09536(12) 0.29080(18) 0.74553(10) 0.0406(4) Uani 1 1 d . . .
H21A H 0.1012 0.2747 0.8088 0.049 Uiso 1 1 calc R . .
H21B H 0.1576 0.2612 0.7187 0.049 Uiso 1 1 calc R . .

loop_
_atom_site_aniso_label
_atom_site_aniso_U_11
_atom_site_aniso_U_22
_atom_site_aniso_U_33
_atom_site_aniso_U_23
_atom_site_aniso_U_13
_atom_site_aniso_U_12
B 0.0362(10) 0.0548(13) 0.0475(11) -0.0024(10) 0.0054(9) 0.0111(10)
P 0.0273(2) 0.0322(2) 0.0242(2) 0.00075(14) 0.00006(15) 0.00100(15)
C1 0.0372(9) 0.0374(9) 0.0263(8) 0.0034(6) -0.0038(6) -0.0041(7)
N2 0.0427(8) 0.0391(8) 0.0336(7) 0.0097(6) -0.0044(6) 0.0048(6)
C3 0.0516(10) 0.0349(9) 0.0228(7) 0.0014(6) -0.0062(6) -0.0070(7)
N4 0.0422(8) 0.0528(9) 0.0319(7) 0.0093(6) -0.0017(6) -0.0053(7)
C5 0.0470(11) 0.0788(15) 0.0374(9) 0.0062(9) -0.0007(8) -0.0150(10)
C6 0.0699(14) 0.0765(16) 0.0408(10) 0.0029(10) 0.0014(9) -0.0322(13)
C7 0.1112(19) 0.0480(12) 0.0344(9) 0.0041(8) 0.0002(10) -0.0395(13)
C8 0.0843(14) 0.0353(10) 0.0347(9) 0.0031(7) -0.0037(9) -0.0063(10)
C9 0.0585(12) 0.0640(13) 0.0503(11) 0.0130(9) -0.0055(9) 0.0216(10)
C10 0.0339(8) 0.0263(8) 0.0265(7) 0.0006(6) -0.0001(6) -0.0022(6)
C11 0.0314(8) 0.0324(8) 0.0314(8) -0.0020(6) -0.0003(6) -0.0018(6)
C12 0.0346(9) 0.0453(10) 0.0464(9) -0.0005(8) -0.0011(7) -0.0072(8)
C13 0.0453(10) 0.0469(11) 0.0444(9) 0.0017(8) -0.0127(7) -0.0153(8)
C14 0.0602(11) 0.0387(10) 0.0355(8) -0.0065(7) -0.0061(7) -0.0114(8)
C15 0.0467(9) 0.0355(9) 0.0301(8) -0.0064(6) -0.0008(7) -0.0027(7)
C16 0.0296(7) 0.0309(8) 0.0282(7) 0.0022(6) 0.0006(6) -0.0031(6)
C17 0.0546(10) 0.0382(9) 0.0303(8) 0.0070(7) -0.0069(7) -0.0102(8)
C18 0.0680(13) 0.0444(11) 0.0469(10) 0.0164(8) -0.0162(9) -0.0135(9)
C19 0.0614(12) 0.0371(10) 0.0621(12) 0.0130(8) -0.0061(10) -0.0129(9)
C20 0.0463(10) 0.0389(10) 0.0556(11) -0.0028(8) -0.0101(8) -0.0099(8)
C21 0.0386(9) 0.0408(10) 0.0421(9) 0.0034(7) -0.0102(7) -0.0086(7)

loop_
_atom_type_symbol
_atom_type_description
_atom_type_scat_dispersion_real
_atom_type_scat_dispersion_imag
_atom_type_scat_source
C C 0.0181 0.0091 'International Tables Vol C Tables 4.2.6.8 and 6.1.1.4'
H H 0.0000 0.0000 'International Tables Vol C Tables 4.2.6.8 and 6.1.1.4'
B B 0.0090 0.0039 'International Tables Vol C Tables 4.2.6.8 and 6.1.1.4'
N N 0.0311 0.0180 'International Tables Vol C Tables 4.2.6.8 and 6.1.1.4'
P P 0.2955 0.4335 'International Tables Vol C Tables 4.2.6.8 and 6.1.1.4'

loop_
_geom_angle_atom_site_label_1
_geom_angle_atom_site_label_2
_geom_angle_atom_site_label_3
_geom_angle
_geom_angle_site_symmetry_1
_geom_angle_site_symmetry_3
_geom_angle_publ_flag
C16 P C10 108.89(7) . . ?
C16 P C1 102.21(7) . . ?
C10 P C1 104.98(7) . . ?
C16 P B 113.40(9) . . ?
C10 P B 113.59(9) . . ?
C1 P B 112.86(9) . . ?
N2 C1 P 114.02(10) . . ?
C3 N2 C1 120.03(13) . . ?
C3 N2 C9 121.18(14) . . ?
C1 N2 C9 117.28(14) . . ?
N4 C3 N2 116.63(14) . . ?
N4 C3 C8 121.26(16) . . ?
N2 C3 C8 122.11(16) . . ?
C3 N4 C5 118.06(16) . . ?
N4 C5 C6 124.8(2) . . ?
C5 C6 C7 117.04(19) . . ?
C6 C7 C8 120.91(18) . . ?
C7 C8 C3 117.92(19) . . ?
C11 C10 C15 110.26(12) . . ?
C11 C10 P 115.42(10) . . ?
C15 C10 P 113.16(10) . . ?
C12 C11 C10 110.67(13) . . ?
C13 C12 C11 111.97(13) . . ?
C14 C13 C12 111.40(13) . . ?
C13 C14 C15 111.77(14) . . ?
C14 C15 C10 109.96(12) . . ?
C17 C16 C21 110.59(12) . . ?
C17 C16 P 111.78(10) . . ?
C21 C16 P 111.60(11) . . ?
C18 C17 C16 110.91(14) . . ?
C17 C18 C19 111.36(16) . . ?
C20 C19 C18 110.26(14) . . ?
C19 C20 C21 111.43(15) . . ?
C20 C21 C16 111.10(13) . . ?

loop_
_geom_bond_atom_site_label_1
_geom_bond_atom_site_label_2
_geom_bond_distance
_geom_bond_site_symmetry_2
_geom_bond_publ_flag
B P 1.9227(19) . ?
P C16 1.8298(15) . ?
P C10 1.8366(15) . ?
P C1 1.8496(15) . ?
C1 N2 1.4512(18) . ?
N2 C3 1.376(2) . ?
N2 C9 1.452(2) . ?
C3 N4 1.343(2) . ?
C3 C8 1.409(2) . ?
N4 C5 1.345(2) . ?
C5 C6 1.365(3) . ?
C6 C7 1.372(3) . ?
C7 C8 1.391(3) . ?
C10 C11 1.529(2) . ?
C10 C15 1.5422(18) . ?
C11 C12 1.526(2) . ?
C12 C13 1.524(2) . ?
C13 C14 1.518(2) . ?
C14 C15 1.530(2) . ?
C16 C17 1.5311(19) . ?
C16 C21 1.534(2) . ?
C17 C18 1.525(2) . ?
C18 C19 1.529(2) . ?
C19 C20 1.519(3) . ?
C20 C21 1.530(2) . ?
